data_7020210
loop_
_publ_author_name
'Hector, Andrew L.'
'Jolleys, Andrew'
'Levason, William'
'Reid, Gillian'

_publ_section_title
;
 TeX4 (X = F, Cl, Br) as Lewis acids--complexes with soft thio- and
 seleno-ether ligands.
;
_journal_issue 36
_journal_name_full 'Dalton transactions (Cambridge, England : 2003)'
_journal_page_first 10988
_journal_page_last 10999
_journal_paper_doi 10.1039/c2dt30968h
_journal_volume 41
_journal_year 2012
_chemical_formula_moiety 'C4 H12 Br2 O Te2, 0.6(C H2 Cl2)'
_chemical_formula_sum 'C4.6 H13.2 Br2 Cl1.2 O Te2'
_chemical_formula_weight 542.11
_chemical_name_systematic
;
1,3-dibromo-1,1,3,3-tetramethyl-1\l^4^,3\l^4^-ditelluroxane
dichloromethane solvate
;
_space_group_IT_number 230
_space_group_name_Hall '-I 4bd 2c 3'
_symmetry_cell_setting cubic
_symmetry_space_group_name_Hall '-I 4bd 2c 3'
_symmetry_space_group_name_H-M 'I a -3 d'
_atom_sites_solution_hydrogens geom
_atom_sites_solution_primary direct
_atom_sites_solution_secondary difmap
_audit_creation_date 2012-02-23
_audit_creation_method 'SHELXL-97 + hand edit'
_cell_angle_alpha 90.00
_cell_angle_beta 90.00
_cell_angle_gamma 90.00
_cell_formula_units_Z 48
_cell_length_a 25.509(3)
_cell_length_b 25.509(3)
_cell_length_c 25.509(3)
_cell_measurement_reflns_used 27804
_cell_measurement_temperature 100(2)
_cell_measurement_theta_max 27.5
_cell_measurement_theta_min 3.2
_cell_volume 16599(3)
_computing_cell_refinement 'CrystalClear-SM Expert 2.0 r7 (Rigaku, 2011)'
_computing_data_collection 'CrystalClear-SM Expert 2.0 r7 (Rigaku, 2011)'
_computing_data_reduction 'CrystalClear-SM Expert 2.0 r7 (Rigaku, 2011)'
_computing_structure_refinement 'SHELXL-97 (Sheldrick, 2008)'
_computing_structure_solution 'SHELXS-97 (Sheldrick, 1997)'
_diffrn_ambient_temperature 100(2)
_diffrn_detector 'CCD plate'
_diffrn_detector_type 'Rigaku HG Saturn724+ (2x2 bin mode)'
_diffrn_measured_fraction_theta_full 0.994
_diffrn_measured_fraction_theta_max 0.994
_diffrn_measurement_device 'Four-circle \k diffractometer'
_diffrn_measurement_device_type 'Rigaku AFC12 '
_diffrn_measurement_method 'Profile data from \w-scans'
_diffrn_radiation_collimation 'Confocal mirrors, VHF VariMax '
_diffrn_radiation_type MoK\a
_diffrn_radiation_wavelength 0.71073
_diffrn_reflns_av_R_equivalents 0.0258
_diffrn_reflns_av_sigmaI/netI 0.0110
_diffrn_reflns_limit_h_max 27
_diffrn_reflns_limit_h_min -33
_diffrn_reflns_limit_k_max 29
_diffrn_reflns_limit_k_min -27
_diffrn_reflns_limit_l_max 28
_diffrn_reflns_limit_l_min -33
_diffrn_reflns_number 34117
_diffrn_reflns_theta_full 27.46
_diffrn_reflns_theta_max 27.46
_diffrn_reflns_theta_min 3.19
_diffrn_source 'Rotating anode X-ray tube'
_diffrn_source_type 'Rigaku FR-E+ Superbright'
_diffrn_standards_number 0
_exptl_absorpt_coefficient_mu 10.187
_exptl_absorpt_correction_T_max 1.000
_exptl_absorpt_correction_T_min 0.731
_exptl_absorpt_correction_type multi-scan
_exptl_absorpt_process_details
;Jacobson, R.A. (1998). REQAB. Private communication to the
Rigaku Corporation, Tokyo, Japan.
;
_exptl_crystal_colour colourless
_exptl_crystal_density_diffrn 2.603
_exptl_crystal_density_method 'not measured'
_exptl_crystal_description block
_exptl_crystal_F_000 11674
_exptl_crystal_size_max 0.10
_exptl_crystal_size_mid 0.05
_exptl_crystal_size_min 0.05
_refine_diff_density_max 1.965
_refine_diff_density_min -2.781
_refine_diff_density_rms 0.166
_refine_ls_extinction_method none
_refine_ls_goodness_of_fit_ref 1.047
_refine_ls_hydrogen_treatment constr
_refine_ls_matrix_type full
_refine_ls_number_parameters 54
_refine_ls_number_reflns 1585
_refine_ls_number_restraints 0
_refine_ls_restrained_S_all 1.047
_refine_ls_R_factor_all 0.0312
_refine_ls_R_factor_gt 0.0291
_refine_ls_shift/su_max 0.003
_refine_ls_shift/su_mean 0.000
_refine_ls_structure_factor_coef Fsqd
_refine_ls_weighting_details 'w=1/[\s^2^(Fo^2^)+(0.0374P)^2^+285.4000P] where P=(Fo^2^+2Fc^2^)/3'
_refine_ls_weighting_scheme calc
_refine_ls_wR_factor_gt 0.0766
_refine_ls_wR_factor_ref 0.0778
_reflns_number_gt 1470
_reflns_number_total 1585
_reflns_threshold_expression I>2\s(I)
_cod_data_source_file c2dt30968h.txt
_cod_data_source_block 11aj004r
_cod_original_cell_volume 16599(4)
_cod_original_formula_sum 'C4.60 H13.20 Br2 Cl1.20 O Te2'
_cod_database_code 7020210

loop_
_space_group_symop_id
_space_group_symop_operation_xyz
1 'x, y, z'
2 '-x+1/2, -y, z+1/2'
3 '-x, y+1/2, -z+1/2'
4 'x+1/2, -y+1/2, -z'
5 'z, x, y'
6 'z+1/2, -x+1/2, -y'
7 '-z+1/2, -x, y+1/2'
8 '-z, x+1/2, -y+1/2'
9 'y, z, x'
10 '-y, z+1/2, -x+1/2'
11 'y+1/2, -z+1/2, -x'
12 '-y+1/2, -z, x+1/2'
13 'y+3/4, x+1/4, -z+1/4'
14 '-y+3/4, -x+3/4, -z+3/4'
15 'y+1/4, -x+1/4, z+3/4'
16 '-y+1/4, x+3/4, z+1/4'
17 'x+3/4, z+1/4, -y+1/4'
18 '-x+1/4, z+3/4, y+1/4'
19 '-x+3/4, -z+3/4, -y+3/4'
20 'x+1/4, -z+1/4, y+3/4'
21 'z+3/4, y+1/4, -x+1/4'
22 'z+1/4, -y+1/4, x+3/4'
23 '-z+1/4, y+3/4, x+1/4'
24 '-z+3/4, -y+3/4, -x+3/4'
25 'x+1/2, y+1/2, z+1/2'
26 '-x+1, -y+1/2, z+1'
27 '-x+1/2, y+1, -z+1'
28 'x+1, -y+1, -z+1/2'
29 'z+1/2, x+1/2, y+1/2'
30 'z+1, -x+1, -y+1/2'
31 '-z+1, -x+1/2, y+1'
32 '-z+1/2, x+1, -y+1'
33 'y+1/2, z+1/2, x+1/2'
34 '-y+1/2, z+1, -x+1'
35 'y+1, -z+1, -x+1/2'
36 '-y+1, -z+1/2, x+1'
37 'y+5/4, x+3/4, -z+3/4'
38 '-y+5/4, -x+5/4, -z+5/4'
39 'y+3/4, -x+3/4, z+5/4'
40 '-y+3/4, x+5/4, z+3/4'
41 'x+5/4, z+3/4, -y+3/4'
42 '-x+3/4, z+5/4, y+3/4'
43 '-x+5/4, -z+5/4, -y+5/4'
44 'x+3/4, -z+3/4, y+5/4'
45 'z+5/4, y+3/4, -x+3/4'
46 'z+3/4, -y+3/4, x+5/4'
47 '-z+3/4, y+5/4, x+3/4'
48 '-z+5/4, -y+5/4, -x+5/4'
49 '-x, -y, -z'
50 'x-1/2, y, -z-1/2'
51 'x, -y-1/2, z-1/2'
52 '-x-1/2, y-1/2, z'
53 '-z, -x, -y'
54 '-z-1/2, x-1/2, y'
55 'z-1/2, x, -y-1/2'
56 'z, -x-1/2, y-1/2'
57 '-y, -z, -x'
58 'y, -z-1/2, x-1/2'
59 '-y-1/2, z-1/2, x'
60 'y-1/2, z, -x-1/2'
61 '-y-3/4, -x-1/4, z-1/4'
62 'y-3/4, x-3/4, z-3/4'
63 '-y-1/4, x-1/4, -z-3/4'
64 'y-1/4, -x-3/4, -z-1/4'
65 '-x-3/4, -z-1/4, y-1/4'
66 'x-1/4, -z-3/4, -y-1/4'
67 'x-3/4, z-3/4, y-3/4'
68 '-x-1/4, z-1/4, -y-3/4'
69 '-z-3/4, -y-1/4, x-1/4'
70 '-z-1/4, y-1/4, -x-3/4'
71 'z-1/4, -y-3/4, -x-1/4'
72 'z-3/4, y-3/4, x-3/4'
73 '-x+1/2, -y+1/2, -z+1/2'
74 'x, y+1/2, -z'
75 'x+1/2, -y, z'
76 '-x, y, z+1/2'
77 '-z+1/2, -x+1/2, -y+1/2'
78 '-z, x, y+1/2'
79 'z, x+1/2, -y'
80 'z+1/2, -x, y'
81 '-y+1/2, -z+1/2, -x+1/2'
82 'y+1/2, -z, x'
83 '-y, z, x+1/2'
84 'y, z+1/2, -x'
85 '-y-1/4, -x+1/4, z+1/4'
86 'y-1/4, x-1/4, z-1/4'
87 '-y+1/4, x+1/4, -z-1/4'
88 'y+1/4, -x-1/4, -z+1/4'
89 '-x-1/4, -z+1/4, y+1/4'
90 'x+1/4, -z-1/4, -y+1/4'
91 'x-1/4, z-1/4, y-1/4'
92 '-x+1/4, z+1/4, -y-1/4'
93 '-z-1/4, -y+1/4, x+1/4'
94 '-z+1/4, y+1/4, -x-1/4'
95 'z+1/4, -y-1/4, -x+1/4'
96 'z-1/4, y-1/4, x-1/4'

loop_
_atom_site_label
_atom_site_type_symbol
_atom_site_fract_x
_atom_site_fract_y
_atom_site_fract_z
_atom_site_U_iso_or_equiv
_atom_site_adp_type
_atom_site_occupancy
_atom_site_symmetry_multiplicity
_atom_site_calc_flag
_atom_site_refinement_flags
_atom_site_disorder_group
Te1 Te 0.568750(12) 0.359026(12) 0.088041(12) 0.02036(12) Uani 1 1 d . .
Br1 Br 0.46736(2) 0.33718(2) 0.04288(2) 0.02990(15) Uani 1 1 d . .
O1 O 0.64233(14) 0.3750 0.10767(14) 0.0301(12) Uani 1 2 d S .
C1 C 0.5730(2) 0.4166(2) 0.0285(2) 0.0299(11) Uani 1 1 d . .
H1A H 0.5437 0.4411 0.0323 0.045 Uiso 1 1 calc R .
H1B H 0.5710 0.3995 -0.0059 0.045 Uiso 1 1 calc R .
H1C H 0.6062 0.4356 0.0314 0.045 Uiso 1 1 calc R .
C2 C 0.5967(2) 0.2963(2) 0.0426(2) 0.0321(12) Uani 1 1 d . .
H2A H 0.5986 0.3071 0.0058 0.048 Uiso 1 1 calc R .
H2B H 0.5728 0.2664 0.0460 0.048 Uiso 1 1 calc R .
H2C H 0.6316 0.2862 0.0549 0.048 Uiso 1 1 calc R .
Cl1 Cl 0.1250 0.5415(3) 0.7915(3) 0.110(2) Uiso 0.60 2 d SP 1
C3 C 0.0807(17) 0.5000 0.7500 0.067(10) Uiso 0.30 2 d SP 1
Cl2 Cl 0.1250 0.4817(2) 0.7683(2) 0.0639(18) Uiso 0.40 2 d SP 2
Cl3 Cl 0.1160(4) 0.5640(4) 0.8336(4) 0.020(2) Uiso 0.10 1 d P 2

loop_
_atom_site_aniso_label
_atom_site_aniso_U_11
_atom_site_aniso_U_22
_atom_site_aniso_U_33
_atom_site_aniso_U_23
_atom_site_aniso_U_13
_atom_site_aniso_U_12
Te1 0.02104(18) 0.01997(17) 0.02006(17) 0.00085(11) -0.00329(11) -0.00007(11)
Br1 0.0221(3) 0.0305(3) 0.0371(3) 0.0041(2) -0.0062(2) -0.0038(2)
O1 0.0225(15) 0.045(3) 0.0225(15) -0.0034(16) -0.0048(19) -0.0034(16)
C1 0.035(3) 0.026(3) 0.028(3) 0.008(2) -0.007(2) -0.008(2)
C2 0.030(3) 0.029(3) 0.038(3) -0.007(2) -0.003(2) 0.005(2)

loop_
_atom_type_symbol
_atom_type_description
_atom_type_scat_dispersion_real
_atom_type_scat_dispersion_imag
_atom_type_scat_source
C C 0.0033 0.0016 'International Tables Vol C Tables 4.2.6.8 and 6.1.1.4'
H H 0.0000 0.0000 'International Tables Vol C Tables 4.2.6.8 and 6.1.1.4'
Br Br -0.2901 2.4595 'International Tables Vol C Tables 4.2.6.8 and 6.1.1.4'
Te Te -0.5308 1.6751 'International Tables Vol C Tables 4.2.6.8 and 6.1.1.4'
Cl Cl 0.1484 0.1585 'International Tables Vol C Tables 4.2.6.8 and 6.1.1.4'
O O 0.0106 0.0060 'International Tables Vol C Tables 4.2.6.8 and 6.1.1.4'

loop_
_geom_angle_atom_site_label_1
_geom_angle_atom_site_label_2
_geom_angle_atom_site_label_3
_geom_angle
_geom_angle_site_symmetry_3
O1 Te1 C2 88.56(18) .
O1 Te1 C1 89.45(17) .
C2 Te1 C1 96.6(2) .
O1 Te1 Br1 171.08(13) .
C2 Te1 Br1 86.37(16) .
C1 Te1 Br1 83.86(15) .
Te1 O1 Te1 121.3(3) 24
Te1 C1 H1A 109.5 .
Te1 C1 H1B 109.5 .
H1A C1 H1B 109.5 .
Te1 C1 H1C 109.5 .
H1A C1 H1C 109.5 .
H1B C1 H1C 109.5 .
Te1 C2 H2A 109.5 .
Te1 C2 H2B 109.5 .
H2A C2 H2B 109.5 .
Te1 C2 H2C 109.5 .
H2A C2 H2C 109.5 .
H2B C2 H2C 109.5 .
Cl1 C3 Cl1 106(2) 28_456

loop_
_geom_bond_atom_site_label_1
_geom_bond_atom_site_label_2
_geom_bond_distance
_geom_bond_site_symmetry_2
Te1 O1 1.985(3) .
Te1 C2 2.099(5) .
Te1 C1 2.115(5) .
Te1 Br1 2.8858(7) .
O1 Te1 1.985(3) 24
C1 H1A 0.9800 .
C1 H1B 0.9800 .
C1 H1C 0.9800 .
C2 H2A 0.9800 .
C2 H2B 0.9800 .
C2 H2C 0.9800 .
Cl1 C3 1.88(3) .
Cl1 C3 1.88(3) 18_545
C3 Cl1 1.88(3) 28_456

loop_
_geom_contact_atom_site_label_1
_geom_contact_atom_site_label_2
_geom_contact_distance
_geom_contact_site_symmetry_2
Cl2 Cl3 2.859(11) 28_456
Te1 Br1 3.422(1) 55_656
Te1 Br1 3.639(1) 88_565
